data_4037381
loop_
_publ_author_name
'Nazir, Rashid'
'Stasyuk, Anton J.'
'Gryko, Daniel T.'

_publ_section_title
;
 Vertically \p-Expanded Coumarins: The Synthesis and Optical Properties.
;
_journal_issue 22
_journal_name_full 'The Journal of organic chemistry'
_journal_page_first 11104
_journal_page_last 11114
_journal_paper_doi 10.1021/acs.joc.6b02094
_journal_volume 81
_journal_year 2016
_chemical_formula_moiety 'C21 H20 O3'
_chemical_formula_sum 'C21 H20 O3'
_chemical_formula_weight 320.37
_space_group_crystal_system monoclinic
_space_group_IT_number 14
_space_group_name_Hall '-P 2ybc'
_space_group_name_H-M_alt 'P 1 21/c 1'
_atom_sites_solution_hydrogens geom
_atom_sites_solution_primary direct
_atom_sites_solution_secondary difmap
_audit_creation_method SHELXL-2014
_cell_angle_alpha 90
_cell_angle_beta 107.638(2)
_cell_angle_gamma 90
_cell_formula_units_Z 4
_cell_length_a 11.8416(3)
_cell_length_b 16.6527(4)
_cell_length_c 8.8363(2)
_cell_measurement_reflns_used 1793
_cell_measurement_temperature 296(2)
_cell_measurement_theta_max 66.59
_cell_measurement_theta_min 3.92
_cell_volume 1660.56(7)
_computing_cell_refinement 'Bruker SAINT'
_computing_data_collection 'Bruker APEX2'
_computing_data_reduction 'Bruker SAINT'
_computing_molecular_graphics 'Bruker SHELXTL'
_computing_publication_material 'Bruker SHELXTL'
_computing_structure_refinement 'SHELXL-2014 (Sheldrick, 2014)'
_computing_structure_solution 'SHELXL-2014 (Sheldrick, 2014)'
_diffrn_ambient_temperature 296(2)
_diffrn_measured_fraction_theta_full 0.974
_diffrn_measured_fraction_theta_max 0.996
_diffrn_measurement_device_type 'Bruker APEX-II CCD'
_diffrn_measurement_method '\f and \w scans'
_diffrn_radiation_monochromator graphite
_diffrn_radiation_type CuK\a
_diffrn_radiation_wavelength 1.54178
_diffrn_reflns_av_R_equivalents 0.0962
_diffrn_reflns_av_unetI/netI 0.0399
_diffrn_reflns_Laue_measured_fraction_full 0.974
_diffrn_reflns_Laue_measured_fraction_max 0.996
_diffrn_reflns_limit_h_max 11
_diffrn_reflns_limit_h_min -13
_diffrn_reflns_limit_k_max 19
_diffrn_reflns_limit_k_min -19
_diffrn_reflns_limit_l_max 10
_diffrn_reflns_limit_l_min -10
_diffrn_reflns_number 20976
_diffrn_reflns_point_group_measured_fraction_full 0.974
_diffrn_reflns_point_group_measured_fraction_max 0.996
_diffrn_reflns_theta_full 67.679
_diffrn_reflns_theta_max 66.589
_diffrn_reflns_theta_min 3.917
_diffrn_source 'fine-focus sealed tube'
_exptl_absorpt_coefficient_mu 0.678
_exptl_absorpt_correction_T_max 0.9110
_exptl_absorpt_correction_T_min 0.7550
_exptl_absorpt_correction_type multi-scan
_exptl_absorpt_process_details sadabs
_exptl_crystal_colour yellow
_exptl_crystal_density_diffrn 1.281
_exptl_crystal_density_method 'not measured'
_exptl_crystal_description plate
_exptl_crystal_F_000 680
_exptl_crystal_size_max 0.439
_exptl_crystal_size_mid 0.402
_exptl_crystal_size_min 0.140
_refine_diff_density_max 0.260
_refine_diff_density_min -0.166
_refine_diff_density_rms 0.037
_refine_ls_extinction_method none
_refine_ls_goodness_of_fit_ref 0.994
_refine_ls_hydrogen_treatment constr
_refine_ls_matrix_type full
_refine_ls_number_parameters 218
_refine_ls_number_reflns 2927
_refine_ls_number_restraints 0
_refine_ls_restrained_S_all 0.994
_refine_ls_R_factor_all 0.0805
_refine_ls_R_factor_gt 0.0477
_refine_ls_shift/su_max 0.005
_refine_ls_shift/su_mean 0.001
_refine_ls_structure_factor_coef Fsqd
_refine_ls_weighting_details 'w=1/[\s^2^(Fo^2^)+(0.0686P)^2^+0.2251P] where P=(Fo^2^+2Fc^2^)/3'
_refine_ls_weighting_scheme calc
_refine_ls_wR_factor_gt 0.1232
_refine_ls_wR_factor_ref 0.1416
_reflns_Friedel_coverage 0.000
_reflns_number_gt 1793
_reflns_number_total 2927
_reflns_threshold_expression 'I > 2\s(I)'
_cod_data_source_file jo6b02094_si_001.cif
_cod_data_source_block RN532_0ma
_cod_original_sg_symbol_H-M 'P 21/c'
_cod_database_code 4037381
_shelx_space_group_comment
;
The symmetry employed for this shelxl refinement is uniquely defined
by the following loop, which should always be used as a source of
symmetry information in preference to the above space-group names.
They are only intended as comments.
;
_shelx_estimated_absorpt_t_min 0.755
_shelx_estimated_absorpt_t_max 0.911
_shelxl_version_number 2014-3

loop_
_space_group_symop_operation_xyz
'x, y, z'
'-x, y+1/2, -z+1/2'
'-x, -y, -z'
'x, -y-1/2, z-1/2'

loop_
_atom_site_label
_atom_site_type_symbol
_atom_site_fract_x
_atom_site_fract_y
_atom_site_fract_z
_atom_site_U_iso_or_equiv
_atom_site_adp_type
_atom_site_occupancy
_atom_site_site_symmetry_order
_atom_site_calc_flag
_atom_site_refinement_flags_posn
_atom_site_refinement_flags_adp
O1 O 0.10524(13) 0.07660(10) -0.31072(16) 0.0732(5) Uani 1 1 d . .
O2 O 0.16199(17) 0.19862(11) -0.3519(2) 0.1016(6) Uani 1 1 d . .
O3 O 0.32350(12) 0.02522(9) 0.43324(16) 0.0684(4) Uani 1 1 d . .
C1 C 0.1648(2) 0.14796(15) -0.2520(3) 0.0731(6) Uani 1 1 d . .
C2 C 0.22156(18) 0.15235(13) -0.0868(3) 0.0640(6) Uani 1 1 d . .
H2 H 0.2614 0.1993 -0.0453 0.077 Uiso 1 1 calc R U
C3 C 0.22055(16) 0.09057(12) 0.0148(2) 0.0535(5) Uani 1 1 d . .
C4 C 0.27767(18) 0.09301(12) 0.1815(2) 0.0581(5) Uani 1 1 d . .
H4 H 0.3193 0.1388 0.2269 0.070 Uiso 1 1 calc R U
C5 C 0.27219(16) 0.02939(12) 0.2750(2) 0.0549(5) Uani 1 1 d . .
C6 C 0.20636(16) -0.04304(11) 0.2109(2) 0.0513(5) Uani 1 1 d . .
C7 C 0.19677(19) -0.10745(13) 0.3050(3) 0.0641(6) Uani 1 1 d . .
H7 H 0.2351 -0.1059 0.4137 0.077 Uiso 1 1 calc R U
C8 C 0.13035(19) -0.17443(13) 0.2385(3) 0.0697(6) Uani 1 1 d . .
H8 H 0.1248 -0.2173 0.3035 0.084 Uiso 1 1 calc R U
C9 C 0.07334(19) -0.17838(13) 0.0802(3) 0.0670(6) Uani 1 1 d . .
H9 H 0.0290 -0.2237 0.0384 0.080 Uiso 1 1 calc R U
C10 C 0.08037(16) -0.11496(12) -0.0213(2) 0.0569(5) Uani 1 1 d . .
C11 C 0.02282(18) -0.11500(14) -0.1867(3) 0.0672(6) Uani 1 1 d . .
H11 H -0.0228 -0.1592 -0.2325 0.081 Uiso 1 1 calc R U
C12 C 0.03200(19) -0.05295(15) -0.2801(3) 0.0717(6) Uani 1 1 d . .
H12 H -0.0059 -0.0548 -0.3889 0.086 Uiso 1 1 calc R U
C13 C 0.09961(17) 0.01477(13) -0.2115(2) 0.0598(5) Uani 1 1 d . .
C14 C 0.15623(15) 0.01908(11) -0.0516(2) 0.0499(5) Uani 1 1 d . .
C15 C 0.14840(15) -0.04646(11) 0.0468(2) 0.0496(5) Uani 1 1 d . .
C16 C 0.3861(2) 0.09336(13) 0.5169(2) 0.0676(6) Uani 1 1 d . .
H16A H 0.3334 0.1392 0.5034 0.081 Uiso 1 1 calc R U
H16B H 0.4511 0.1074 0.4765 0.081 Uiso 1 1 calc R U
C17 C 0.43228(19) 0.07082(13) 0.6883(2) 0.0637(6) Uani 1 1 d . .
H17A H 0.4847 0.0250 0.6989 0.076 Uiso 1 1 calc R U
H17B H 0.3663 0.0545 0.7247 0.076 Uiso 1 1 calc R U
C18 C 0.4987(2) 0.13789(14) 0.7938(2) 0.0676(6) Uani 1 1 d . .
H18A H 0.5644 0.1546 0.7570 0.081 Uiso 1 1 calc R U
H18B H 0.4462 0.1835 0.7843 0.081 Uiso 1 1 calc R U
C19 C 0.54593(18) 0.11415(13) 0.9663(2) 0.0628(6) Uani 1 1 d . .
H19A H 0.4801 0.0964 1.0018 0.075 Uiso 1 1 calc R U
H19B H 0.5990 0.0688 0.9752 0.075 Uiso 1 1 calc R U
C20 C 0.6107(2) 0.17941(15) 1.0748(3) 0.0810(7) Uani 1 1 d . .
H20A H 0.5582 0.2252 1.0645 0.097 Uiso 1 1 calc R U
H20B H 0.6776 0.1963 1.0410 0.097 Uiso 1 1 calc R U
C21 C 0.6550(2) 0.15553(15) 1.2470(3) 0.0847(7) Uani 1 1 d . .
H21A H 0.5895 0.1385 1.2819 0.127 Uiso 1 1 calc R U
H21B H 0.6933 0.2006 1.3094 0.127 Uiso 1 1 calc R U
H21C H 0.7106 0.1122 1.2597 0.127 Uiso 1 1 calc R U

loop_
_atom_site_aniso_label
_atom_site_aniso_U_11
_atom_site_aniso_U_22
_atom_site_aniso_U_33
_atom_site_aniso_U_23
_atom_site_aniso_U_13
_atom_site_aniso_U_12
O1 0.0829(10) 0.0808(11) 0.0519(9) 0.0089(8) 0.0143(8) 0.0155(8)
O2 0.1270(15) 0.0968(13) 0.0797(12) 0.0356(11) 0.0293(11) 0.0167(11)
O3 0.0829(10) 0.0680(9) 0.0464(8) -0.0031(7) 0.0077(7) -0.0098(8)
C1 0.0792(15) 0.0750(17) 0.0675(16) 0.0165(13) 0.0257(13) 0.0196(13)
C2 0.0691(13) 0.0612(14) 0.0620(14) 0.0068(11) 0.0203(11) 0.0041(10)
C3 0.0527(11) 0.0560(12) 0.0533(12) 0.0035(9) 0.0183(9) 0.0089(9)
C4 0.0609(12) 0.0554(12) 0.0550(13) -0.0034(10) 0.0128(10) -0.0044(9)
C5 0.0550(11) 0.0611(13) 0.0457(12) -0.0030(9) 0.0107(9) 0.0014(9)
C6 0.0490(10) 0.0539(12) 0.0500(12) -0.0002(9) 0.0135(9) 0.0054(9)
C7 0.0663(13) 0.0683(14) 0.0551(13) 0.0062(11) 0.0142(10) 0.0025(11)
C8 0.0746(14) 0.0572(13) 0.0767(17) 0.0062(11) 0.0221(12) -0.0026(11)
C9 0.0647(13) 0.0548(13) 0.0794(17) -0.0059(11) 0.0186(12) -0.0003(10)
C10 0.0530(11) 0.0547(12) 0.0606(13) -0.0073(10) 0.0137(10) 0.0083(9)
C11 0.0627(13) 0.0644(14) 0.0661(15) -0.0146(12) 0.0066(11) 0.0063(10)
C12 0.0707(14) 0.0835(17) 0.0505(13) -0.0099(12) 0.0026(11) 0.0147(12)
C13 0.0580(12) 0.0678(14) 0.0512(12) 0.0028(11) 0.0130(10) 0.0154(10)
C14 0.0455(10) 0.0566(12) 0.0462(11) -0.0010(9) 0.0118(8) 0.0117(9)
C15 0.0452(10) 0.0526(11) 0.0506(12) -0.0020(9) 0.0139(9) 0.0091(8)
C16 0.0774(14) 0.0681(14) 0.0540(13) -0.0089(11) 0.0149(11) -0.0093(11)
C17 0.0678(13) 0.0677(13) 0.0522(13) -0.0082(10) 0.0131(10) -0.0026(10)
C18 0.0728(13) 0.0719(14) 0.0563(14) -0.0070(11) 0.0168(11) -0.0086(11)
C19 0.0642(12) 0.0666(14) 0.0557(13) -0.0066(10) 0.0153(10) -0.0044(10)
C20 0.0998(17) 0.0773(16) 0.0579(15) -0.0084(12) 0.0116(12) -0.0126(13)
C21 0.1018(18) 0.0859(18) 0.0569(15) -0.0076(13) 0.0102(13) -0.0127(14)

loop_
_atom_type_symbol
_atom_type_description
_atom_type_scat_dispersion_real
_atom_type_scat_dispersion_imag
_atom_type_scat_source
C C 0.0181 0.0091 'International Tables Vol C Tables 4.2.6.8 and 6.1.1.4'
H H 0.0000 0.0000 'International Tables Vol C Tables 4.2.6.8 and 6.1.1.4'
O O 0.0492 0.0322 'International Tables Vol C Tables 4.2.6.8 and 6.1.1.4'

loop_
_geom_angle_atom_site_label_1
_geom_angle_atom_site_label_2
_geom_angle_atom_site_label_3
_geom_angle
C13 O1 C1 121.25(17)
C5 O3 C16 119.66(16)
O2 C1 O1 114.9(2)
O2 C1 C2 128.0(3)
O1 C1 C2 117.1(2)
C3 C2 C1 122.9(2)
C3 C2 H2 118.5
C1 C2 H2 118.5
C2 C3 C4 124.20(19)
C2 C3 C14 117.60(18)
C4 C3 C14 118.20(17)
C5 C4 C3 120.82(18)
C5 C4 H4 119.6
C3 C4 H4 119.6
O3 C5 C4 125.62(18)
O3 C5 C6 112.40(17)
C4 C5 C6 121.97(18)
C7 C6 C15 119.06(18)
C7 C6 C5 122.78(18)
C15 C6 C5 118.15(17)
C6 C7 C8 120.5(2)
C6 C7 H7 119.7
C8 C7 H7 119.7
C9 C8 C7 121.0(2)
C9 C8 H8 119.5
C7 C8 H8 119.5
C8 C9 C10 121.0(2)
C8 C9 H9 119.5
C10 C9 H9 119.5
C9 C10 C11 123.8(2)
C9 C10 C15 117.96(19)
C11 C10 C15 118.2(2)
C12 C11 C10 122.0(2)
C12 C11 H11 119.0
C10 C11 H11 119.0
C11 C12 C13 119.4(2)
C11 C12 H12 120.3
C13 C12 H12 120.3
O1 C13 C14 121.2(2)
O1 C13 C12 117.27(19)
C14 C13 C12 121.5(2)
C13 C14 C15 119.35(19)
C13 C14 C3 119.80(19)
C15 C14 C3 120.84(17)
C6 C15 C14 120.00(17)
C6 C15 C10 120.45(18)
C14 C15 C10 119.55(17)
O3 C16 C17 107.28(17)
O3 C16 H16A 110.3
C17 C16 H16A 110.3
O3 C16 H16B 110.3
C17 C16 H16B 110.3
H16A C16 H16B 108.5
C16 C17 C18 113.66(18)
C16 C17 H17A 108.8
C18 C17 H17A 108.8
C16 C17 H17B 108.8
C18 C17 H17B 108.8
H17A C17 H17B 107.7
C19 C18 C17 113.16(18)
C19 C18 H18A 108.9
C17 C18 H18A 108.9
C19 C18 H18B 108.9
C17 C18 H18B 108.9
H18A C18 H18B 107.8
C20 C19 C18 114.70(19)
C20 C19 H19A 108.6
C18 C19 H19A 108.6
C20 C19 H19B 108.6
C18 C19 H19B 108.6
H19A C19 H19B 107.6
C19 C20 C21 114.2(2)
C19 C20 H20A 108.7
C21 C20 H20A 108.7
C19 C20 H20B 108.7
C21 C20 H20B 108.7
H20A C20 H20B 107.6
C20 C21 H21A 109.5
C20 C21 H21B 109.5
H21A C21 H21B 109.5
C20 C21 H21C 109.5
H21A C21 H21C 109.5
H21B C21 H21C 109.5

loop_
_geom_bond_atom_site_label_1
_geom_bond_atom_site_label_2
_geom_bond_distance
O1 C13 1.367(2)
O1 C1 1.399(3)
O2 C1 1.214(3)
O3 C5 1.347(2)
O3 C16 1.432(2)
C1 C2 1.412(3)
C2 C3 1.368(3)
C2 H2 0.9300
C3 C4 1.423(3)
C3 C14 1.439(3)
C4 C5 1.357(3)
C4 H4 0.9300
C5 C6 1.454(3)
C6 C7 1.382(3)
C6 C15 1.405(3)
C7 C8 1.388(3)
C7 H7 0.9300
C8 C9 1.359(3)
C8 H8 0.9300
C9 C10 1.404(3)
C9 H9 0.9300
C10 C11 1.413(3)
C10 C15 1.421(3)
C11 C12 1.347(3)
C11 H11 0.9300
C12 C13 1.409(3)
C12 H12 0.9300
C13 C14 1.370(3)
C14 C15 1.415(3)
C16 C17 1.494(3)
C16 H16A 0.9700
C16 H16B 0.9700
C17 C18 1.514(3)
C17 H17A 0.9700
C17 H17B 0.9700
C18 C19 1.508(3)
C18 H18A 0.9700
C18 H18B 0.9700
C19 C20 1.498(3)
C19 H19A 0.9700
C19 H19B 0.9700
C20 C21 1.505(3)
C20 H20A 0.9700
C20 H20B 0.9700
C21 H21A 0.9600
C21 H21B 0.9600
C21 H21C 0.9600

loop_
_geom_hbond_atom_site_label_D
_geom_hbond_atom_site_label_H
_geom_hbond_atom_site_label_A
_geom_hbond_distance_DH
_geom_hbond_distance_HA
_geom_hbond_distance_DA
_geom_hbond_angle_DHA
_geom_hbond_site_symmetry_A
C12 H12 O1 0.93 2.58 3.508(3) 173.6 3_554
C12 H12 O1 0.93 2.58 3.508(3) 173.6 3_554
C12 H12 O1 0.93 2.58 3.508(3) 173.6 3_554
C12 H12 O1 0.93 2.58 3.508(3) 173.6 3_554
C12 H12 O1 0.93 2.58 3.508(3) 173.6 3_554
C12 H12 O1 0.93 2.58 3.508(3) 173.6 3_554
C12 H12 O1 0.93 2.58 3.508(3) 173.6 3_554
C12 H12 O1 0.93 2.58 3.508(3) 173.6 3_554
C12 H12 O1 0.93 2.58 3.508(3) 173.6 3_554
C12 H12 O1 0.93 2.58 3.508(3) 173.6 3_554
C12 H12 O1 0.93 2.58 3.508(3) 173.6 3_554
C12 H12 O1 0.93 2.58 3.508(3) 173.6 3_554

loop_
_geom_torsion_atom_site_label_1
_geom_torsion_atom_site_label_2
_geom_torsion_atom_site_label_3
_geom_torsion_atom_site_label_4
_geom_torsion
C13 O1 C1 O2 -179.03(18)
C13 O1 C1 C2 1.8(3)
O2 C1 C2 C3 -178.8(2)
O1 C1 C2 C3 0.2(3)
C1 C2 C3 C4 179.50(19)
C1 C2 C3 C14 -1.3(3)
C2 C3 C4 C5 179.63(19)
C14 C3 C4 C5 0.4(3)
C16 O3 C5 C4 2.8(3)
C16 O3 C5 C6 -176.40(17)
C3 C4 C5 O3 179.54(17)
C3 C4 C5 C6 -1.3(3)
O3 C5 C6 C7 1.3(3)
C4 C5 C6 C7 -177.96(19)
O3 C5 C6 C15 179.98(15)
C4 C5 C6 C15 0.7(3)
C15 C6 C7 C8 -0.3(3)
C5 C6 C7 C8 178.35(18)
C6 C7 C8 C9 0.0(3)
C7 C8 C9 C10 0.3(3)
C8 C9 C10 C11 -179.62(19)
C8 C9 C10 C15 -0.3(3)
C9 C10 C11 C12 -179.9(2)
C15 C10 C11 C12 0.8(3)
C10 C11 C12 C13 -0.9(3)
C1 O1 C13 C14 -2.8(3)
C1 O1 C13 C12 176.45(18)
C11 C12 C13 O1 -179.29(18)
C11 C12 C13 C14 -0.1(3)
O1 C13 C14 C15 -179.78(16)
C12 C13 C14 C15 1.1(3)
O1 C13 C14 C3 1.6(3)
C12 C13 C14 C3 -177.56(18)
C2 C3 C14 C13 0.4(3)
C4 C3 C14 C13 179.65(17)
C2 C3 C14 C15 -178.21(17)
C4 C3 C14 C15 1.0(3)
C7 C6 C15 C14 179.49(17)
C5 C6 C15 C14 0.7(2)
C7 C6 C15 C10 0.4(3)
C5 C6 C15 C10 -178.40(16)
C13 C14 C15 C6 179.77(16)
C3 C14 C15 C6 -1.6(3)
C13 C14 C15 C10 -1.1(3)
C3 C14 C15 C10 177.52(16)
C9 C10 C15 C6 0.0(3)
C11 C10 C15 C6 179.32(17)
C9 C10 C15 C14 -179.18(16)
C11 C10 C15 C14 0.2(3)
C5 O3 C16 C17 179.86(16)
O3 C16 C17 C18 -178.64(18)
C16 C17 C18 C19 -179.42(18)
C17 C18 C19 C20 -179.11(19)
C18 C19 C20 C21 178.8(2)
